data_4104883
loop_
_publ_author_name
'Liezel A. Labios'
'Matthew D. Millard'
'Arnold L. Rheingold'
'Joshua S. Figueroa'

_publ_section_title
;
 Bond Activation, Substrate Addition and Catalysis by an Isolable
 Two-Coordinate Pd(0) Bis-Isocyanide Monomer
;
_journal_name_full 'Journal of the American Chemical Society'
_journal_page_first 11318
_journal_page_last 11319
_journal_paper_doi 10.1021/ja905338x
_journal_volume 131
_journal_year 2009
_chemical_formula_sum 'C62 H74 Cl2 N2 Pd'
_chemical_formula_weight 1024.53
_chemical_name_common PdCl2(CNArDipp2)2
_chemical_name_systematic
; 
 ? 
;
_space_group_IT_number 14
_symmetry_cell_setting monoclinic
_symmetry_space_group_name_Hall '-P 2ybc'
_symmetry_space_group_name_H-M 'P 1 21/c 1'
_atom_sites_solution_hydrogens geom
_atom_sites_solution_primary direct
_atom_sites_solution_secondary difmap
_audit_creation_method SHELXL-97
_cell_angle_alpha 90.00
_cell_angle_beta 108.667(4)
_cell_angle_gamma 90.00
_cell_formula_units_Z 8
_cell_length_a 23.583(7)
_cell_length_b 23.720(7)
_cell_length_c 21.193(6)
_cell_measurement_reflns_used 9883
_cell_measurement_temperature 100(2)
_cell_measurement_theta_max 25.32
_cell_measurement_theta_min 2.59
_cell_volume 11231(6)
_computing_cell_refinement 'Bruker SAINT'
_computing_data_collection 'Bruker APEX2'
_computing_data_reduction 'Bruker SAINT'
_computing_molecular_graphics 'Bruker SHELXTL'
_computing_publication_material 'Bruker SHELXTL'
_computing_structure_refinement 'SHELXL-97 (Sheldrick, 1997)'
_computing_structure_solution 'SHELXS-97 (Sheldrick, 1990)'
_diffrn_ambient_temperature 100(2)
_diffrn_measured_fraction_theta_full 0.994
_diffrn_measured_fraction_theta_max 0.994
_diffrn_measurement_device_type 'Bruker APEX-II CCD'
_diffrn_measurement_method '\f and \w scans'
_diffrn_radiation_monochromator graphite
_diffrn_radiation_source 'fine-focus sealed tube'
_diffrn_radiation_type MoK\a
_diffrn_radiation_wavelength 0.71073
_diffrn_reflns_av_R_equivalents 0.0485
_diffrn_reflns_av_sigmaI/netI 0.0464
_diffrn_reflns_limit_h_max 28
_diffrn_reflns_limit_h_min -28
_diffrn_reflns_limit_k_max 28
_diffrn_reflns_limit_k_min -28
_diffrn_reflns_limit_l_max 25
_diffrn_reflns_limit_l_min -25
_diffrn_reflns_number 81070
_diffrn_reflns_theta_full 25.37
_diffrn_reflns_theta_max 25.37
_diffrn_reflns_theta_min 1.42
_diffrn_standards_number 0
_exptl_absorpt_coefficient_mu 0.464
_exptl_absorpt_correction_T_max 0.9551
_exptl_absorpt_correction_T_min 0.9337
_exptl_absorpt_correction_type multi-scan
_exptl_absorpt_process_details SADABS
_exptl_crystal_colour Pale-yellow
_exptl_crystal_density_diffrn 1.212
_exptl_crystal_density_meas 0
_exptl_crystal_description Block
_exptl_crystal_F_000 4320
_exptl_crystal_size_max 0.15
_exptl_crystal_size_mid 0.15
_exptl_crystal_size_min 0.10
_refine_diff_density_max 1.836
_refine_diff_density_min -0.797
_refine_diff_density_rms 0.077
_refine_ls_extinction_method none
_refine_ls_goodness_of_fit_ref 1.029
_refine_ls_hydrogen_treatment constr
_refine_ls_matrix_type full
_refine_ls_number_parameters 1239
_refine_ls_number_reflns 20517
_refine_ls_number_restraints 0
_refine_ls_restrained_S_all 1.029
_refine_ls_R_factor_all 0.0688
_refine_ls_R_factor_gt 0.0440
_refine_ls_shift/su_max 0.002
_refine_ls_shift/su_mean 0.000
_refine_ls_structure_factor_coef Fsqd
_refine_ls_weighting_details 'calc w=1/[\s^2^(Fo^2^)+(0.0542P)^2^+10.4155P] where P=(Fo^2^+2Fc^2^)/3'
_refine_ls_weighting_scheme calc
_refine_ls_wR_factor_gt 0.1087
_refine_ls_wR_factor_ref 0.1249
_reflns_number_gt 14785
_reflns_number_total 20517
_reflns_threshold_expression >2sigma(I)
_cod_data_source_file ja905338x_si_002_1.cif
_cod_data_source_block jfig122
_cod_database_code 4104883

loop_
_symmetry_equiv_pos_as_xyz
'x, y, z'
'-x, y+1/2, -z+1/2'
'-x, -y, -z'
'x, -y-1/2, z-1/2'

loop_
_atom_site_label
_atom_site_type_symbol
_atom_site_fract_x
_atom_site_fract_y
_atom_site_fract_z
_atom_site_U_iso_or_equiv
_atom_site_adp_type
_atom_site_occupancy
_atom_site_symmetry_multiplicity
_atom_site_calc_flag
_atom_site_refinement_flags
Pd1 Pd 0.251521(9) 0.314112(9) 0.756047(11) 0.01965(7) Uani 1 1 d .
Cl1 Cl 0.33476(4) 0.31230(4) 0.84948(4) 0.0365(2) Uani 1 1 d .
N1 N 0.25244(9) 0.18235(11) 0.75093(11) 0.0195(6) Uani 1 1 d .
C1 C 0.25271(12) 0.23079(14) 0.75283(13) 0.0206(7) Uani 1 1 d .
Pd2 Pd 0.252991(9) -0.183890(10) 0.746189(10) 0.01880(7) Uani 1 1 d .
Cl2 Cl 0.16820(4) 0.31559(4) 0.66373(4) 0.0375(2) Uani 1 1 d .
N2 N 0.24757(10) 0.44590(11) 0.75674(11) 0.0197(5) Uani 1 1 d .
C2 C 0.24946(12) 0.39741(14) 0.75779(14) 0.0215(7) Uani 1 1 d .
Cl3 Cl 0.22935(4) -0.12407(4) 0.65620(4) 0.0364(2) Uani 1 1 d .
N3 N 0.38609(10) -0.18665(10) 0.74783(11) 0.0198(5) Uani 1 1 d .
C3 C 0.33667(13) -0.18581(12) 0.74621(14) 0.0214(6) Uani 1 1 d .
Cl4 Cl 0.27612(4) -0.24517(4) 0.83404(4) 0.0346(2) Uani 1 1 d .
N4 N 0.12173(10) -0.17980(10) 0.75030(12) 0.0205(5) Uani 1 1 d .
C4 C 0.16985(13) -0.18113(12) 0.74807(14) 0.0218(7) Uani 1 1 d .
C5 C 0.19831(15) 0.15255(14) 0.87613(16) 0.0322(8) Uani 1 1 d .
C6 C 0.13895(15) 0.14807(17) 0.82080(18) 0.0424(10) Uani 1 1 d .
H6 H 0.1468 0.1314 0.7811 0.051 Uiso 1 1 calc R
C7 C 0.1099(2) 0.2061(2) 0.8005(3) 0.0797(17) Uani 1 1 d .
H7A H 0.0976 0.2216 0.8370 0.120 Uiso 1 1 calc R
H7B H 0.0748 0.2022 0.7607 0.120 Uiso 1 1 calc R
H7C H 0.1388 0.2316 0.7910 0.120 Uiso 1 1 calc R
C8 C 0.09617(18) 0.10902(19) 0.8403(2) 0.0551(11) Uani 1 1 d .
H8A H 0.1150 0.0720 0.8525 0.083 Uiso 1 1 calc R
H8B H 0.0593 0.1048 0.8026 0.083 Uiso 1 1 calc R
H8C H 0.0867 0.1250 0.8784 0.083 Uiso 1 1 calc R
C9 C 0.2016(2) 0.18115(15) 0.93493(19) 0.0451(10) Uani 1 1 d .
H9 H 0.1665 0.1975 0.9399 0.054 Uiso 1 1 calc R
C10 C 0.2555(2) 0.18591(15) 0.9859(2) 0.0497(11) Uani 1 1 d .
H10 H 0.2572 0.2053 1.0256 0.060 Uiso 1 1 calc R
C11 C 0.30679(18) 0.16252(15) 0.97914(17) 0.0412(9) Uani 1 1 d .
H11 H 0.3436 0.1668 1.0141 0.049 Uiso 1 1 calc R
C12 C 0.30561(15) 0.13271(14) 0.92199(15) 0.0294(7) Uani 1 1 d .
C13 C 0.36285(14) 0.10712(16) 0.91544(16) 0.0369(9) Uani 1 1 d .
H13 H 0.3505 0.0760 0.8820 0.044 Uiso 1 1 calc R
C14 C 0.39688(18) 0.1499(2) 0.8880(2) 0.0621(13) Uani 1 1 d .
H14A H 0.4098 0.1812 0.9195 0.093 Uiso 1 1 calc R
H14B H 0.3708 0.1642 0.8452 0.093 Uiso 1 1 calc R
H14C H 0.4320 0.1318 0.8817 0.093 Uiso 1 1 calc R
C15 C 0.40346(17) 0.08106(19) 0.97967(19) 0.0495(10) Uani 1 1 d .
H15A H 0.4380 0.0635 0.9713 0.074 Uiso 1 1 calc R
H15B H 0.3812 0.0524 0.9954 0.074 Uiso 1 1 calc R
H15C H 0.4173 0.1105 1.0136 0.074 Uiso 1 1 calc R
C16 C 0.24382(13) 0.03746(13) 0.80696(15) 0.0269(7) Uani 1 1 d .
H16 H 0.2417 0.0177 0.8451 0.032 Uiso 1 1 calc R
C17 C 0.24244(13) 0.00752(14) 0.75026(15) 0.0286(7) Uani 1 1 d .
H17 H 0.2393 -0.0324 0.7498 0.034 Uiso 1 1 calc R
C18 C 0.24561(13) 0.03591(13) 0.69403(15) 0.0256(7) Uani 1 1 d .
H18 H 0.2450 0.0149 0.6556 0.031 Uiso 1 1 calc R
C19 C 0.24966(12) 0.09417(12) 0.69283(14) 0.0206(6) Uani 1 1 d .
C20 C 0.25428(13) 0.12427(12) 0.63245(14) 0.0206(6) Uani 1 1 d .
C21 C 0.31131(13) 0.14034(13) 0.63066(15) 0.0230(7) Uani 1 1 d .
C22 C 0.36787(13) 0.13060(14) 0.68911(15) 0.0275(7) Uani 1 1 d .
H22 H 0.3561 0.1122 0.7255 0.033 Uiso 1 1 calc R
C23 C 0.39880(15) 0.18653(15) 0.71597(18) 0.0395(9) Uani 1 1 d .
H23A H 0.4352 0.1791 0.7533 0.059 Uiso 1 1 calc R
H23B H 0.3716 0.2101 0.7312 0.059 Uiso 1 1 calc R
H23C H 0.4093 0.2061 0.6806 0.059 Uiso 1 1 calc R
C24 C 0.41114(15) 0.09133(16) 0.67062(17) 0.0409(9) Uani 1 1 d .
H24A H 0.3899 0.0572 0.6497 0.061 Uiso 1 1 calc R
H24B H 0.4438 0.0810 0.7109 0.061 Uiso 1 1 calc R
H24C H 0.4276 0.1105 0.6394 0.061 Uiso 1 1 calc R
C25 C 0.31540(15) 0.16576(14) 0.57262(16) 0.0293(7) Uani 1 1 d .
H25 H 0.3534 0.1769 0.5705 0.035 Uiso 1 1 calc R
C26 C 0.26500(16) 0.17475(14) 0.51853(17) 0.0334(8) Uani 1 1 d .
H26 H 0.2686 0.1914 0.4792 0.040 Uiso 1 1 calc R
C27 C 0.20921(15) 0.15962(14) 0.52138(16) 0.0336(8) Uani 1 1 d .
H27 H 0.1748 0.1666 0.4840 0.040 Uiso 1 1 calc R
C28 C 0.20242(14) 0.13434(14) 0.57807(15) 0.0284(7) Uani 1 1 d .
C29 C 0.14050(14) 0.11941(17) 0.58051(17) 0.0380(9) Uani 1 1 d .
H29 H 0.1462 0.0906 0.6164 0.046 Uiso 1 1 calc R
C30 C 0.09999(18) 0.0936(2) 0.5177(2) 0.0610(13) Uani 1 1 d .
H30A H 0.0629 0.0810 0.5249 0.092 Uiso 1 1 calc R
H30B H 0.1200 0.0612 0.5054 0.092 Uiso 1 1 calc R
H30C H 0.0906 0.1216 0.4819 0.092 Uiso 1 1 calc R
C31 C 0.1111(2) 0.1690(2) 0.6002(3) 0.104(2) Uani 1 1 d .
H31A H 0.1061 0.1990 0.5671 0.155 Uiso 1 1 calc R
H31B H 0.1361 0.1828 0.6439 0.155 Uiso 1 1 calc R
H31C H 0.0719 0.1579 0.6026 0.155 Uiso 1 1 calc R
C33 C 0.24517(12) 0.50537(12) 0.75448(13) 0.0187(6) Uani 1 1 d .
C34 C 0.21319(13) 0.53111(13) 0.69412(14) 0.0217(7) Uani 1 1 d .
C35 C 0.21273(13) 0.58976(13) 0.69301(15) 0.0245(7) Uani 1 1 d .
H35 H 0.1919 0.6090 0.6529 0.029 Uiso 1 1 calc R
C36 C 0.24228(13) 0.62065(13) 0.74977(14) 0.0255(7) Uani 1 1 d .
H36 H 0.2413 0.6607 0.7482 0.031 Uiso 1 1 calc R
C37 C 0.27323(13) 0.59340(13) 0.80856(15) 0.0246(7) Uani 1 1 d .
H37 H 0.2932 0.6151 0.8469 0.030 Uiso 1 1 calc R
C38 C 0.27565(12) 0.53491(12) 0.81249(14) 0.0197(6) Uani 1 1 d .
C39 C 0.30983(13) 0.50401(12) 0.87451(14) 0.0204(6) Uani 1 1 d .
C40 C 0.36881(13) 0.48675(13) 0.88347(15) 0.0232(7) Uani 1 1 d .
C41 C 0.39847(14) 0.45554(13) 0.93952(15) 0.0280(7) Uani 1 1 d .
H41 H 0.4383 0.4432 0.9460 0.034 Uiso 1 1 calc R
C42 C 0.37103(15) 0.44214(13) 0.98601(16) 0.0297(7) Uani 1 1 d .
H42 H 0.3920 0.4205 1.0241 0.036 Uiso 1 1 calc R
C43 C 0.31344(15) 0.45988(14) 0.97774(16) 0.0332(8) Uani 1 1 d .
H43 H 0.2953 0.4506 1.0104 0.040 Uiso 1 1 calc R
C44 C 0.28146(14) 0.49121(14) 0.92213(16) 0.0286(7) Uani 1 1 d .
C45 C 0.21677(15) 0.50800(16) 0.91185(18) 0.0414(9) Uani 1 1 d .
H45 H 0.2061 0.5387 0.8777 0.050 Uiso 1 1 calc R
C46 C 0.17477(16) 0.4588(2) 0.8845(2) 0.0584(12) Uani 1 1 d .
H46A H 0.1786 0.4468 0.8418 0.088 Uiso 1 1 calc R
H46B H 0.1334 0.4706 0.8780 0.088 Uiso 1 1 calc R
H46C H 0.1852 0.4274 0.9162 0.088 Uiso 1 1 calc R
C47 C 0.20713(18) 0.53091(18) 0.9752(2) 0.0573(12) Uani 1 1 d .
H47A H 0.1655 0.5431 0.9652 0.086 Uiso 1 1 calc R
H47B H 0.2338 0.5631 0.9919 0.086 Uiso 1 1 calc R
H47C H 0.2160 0.5013 1.0092 0.086 Uiso 1 1 calc R
C48 C 0.40035(15) 0.50161(15) 0.83306(17) 0.0334(8) Uani 1 1 d .
H48 H 0.3712 0.5224 0.7955 0.040 Uiso 1 1 calc R
C49 C 0.42054(18) 0.44954(18) 0.8046(2) 0.0527(11) Uani 1 1 d .
H49A H 0.4369 0.4607 0.7693 0.079 Uiso 1 1 calc R
H49B H 0.3863 0.4243 0.7860 0.079 Uiso 1 1 calc R
H49C H 0.4515 0.4299 0.8399 0.079 Uiso 1 1 calc R
C50 C 0.4532(2) 0.5403(2) 0.8641(2) 0.0740(16) Uani 1 1 d .
H50A H 0.4826 0.5207 0.9010 0.111 Uiso 1 1 calc R
H50B H 0.4393 0.5743 0.8809 0.111 Uiso 1 1 calc R
H50C H 0.4717 0.5507 0.8305 0.111 Uiso 1 1 calc R
C51 C 0.18232(13) 0.49643(13) 0.63418(14) 0.0238(7) Uani 1 1 d .
C52 C 0.12064(14) 0.48624(13) 0.61783(15) 0.0273(7) Uani 1 1 d .
C53 C 0.08346(14) 0.51126(15) 0.65800(16) 0.0330(8) Uani 1 1 d .
H53 H 0.1104 0.5359 0.6932 0.040 Uiso 1 1 calc R
C54 C 0.03302(19) 0.5479(2) 0.6146(2) 0.0620(13) Uani 1 1 d .
H54A H 0.0496 0.5769 0.5927 0.093 Uiso 1 1 calc R
H54B H 0.0121 0.5659 0.6424 0.093 Uiso 1 1 calc R
H54C H 0.0048 0.5244 0.5808 0.093 Uiso 1 1 calc R
C55 C 0.0595(2) 0.4652(2) 0.6928(2) 0.0714(14) Uani 1 1 d .
H55A H 0.0371 0.4824 0.7195 0.107 Uiso 1 1 calc R
H55B H 0.0930 0.4434 0.7218 0.107 Uiso 1 1 calc R
H55C H 0.0330 0.4402 0.6593 0.107 Uiso 1 1 calc R
C56 C 0.09364(15) 0.45172(14) 0.56317(16) 0.0345(8) Uani 1 1 d .
H56 H 0.0521 0.4437 0.5515 0.041 Uiso 1 1 calc R
C57 C 0.12643(17) 0.42910(15) 0.52580(18) 0.0431(10) Uani 1 1 d .
H57 H 0.1073 0.4054 0.4890 0.052 Uiso 1 1 calc R
C58 C 0.18651(16) 0.44053(16) 0.54124(17) 0.0435(10) Uani 1 1 d .
H58 H 0.2082 0.4254 0.5143 0.052 Uiso 1 1 calc R
C59 C 0.21592(15) 0.47399(15) 0.59576(16) 0.0341(8) Uani 1 1 d .
C60 C 0.28264(15) 0.48513(17) 0.61289(17) 0.0409(9) Uani 1 1 d .
H60 H 0.2959 0.5066 0.6557 0.049 Uiso 1 1 calc R
C61 C 0.29575(18) 0.52154(18) 0.5595(2) 0.0551(11) Uani 1 1 d .
H61A H 0.2814 0.5022 0.5164 0.083 Uiso 1 1 calc R
H61B H 0.3390 0.5279 0.5715 0.083 Uiso 1 1 calc R
H61C H 0.2752 0.5579 0.5563 0.083 Uiso 1 1 calc R
C62 C 0.31892(18) 0.43064(18) 0.6229(2) 0.0558(12) Uani 1 1 d .
H62A H 0.3099 0.4075 0.6568 0.084 Uiso 1 1 calc R
H62B H 0.3617 0.4397 0.6376 0.084 Uiso 1 1 calc R
H62C H 0.3084 0.4098 0.5808 0.084 Uiso 1 1 calc R
C64 C 0.44679(12) -0.18594(12) 0.75106(14) 0.0192(6) Uani 1 1 d .
C65 C 0.48921(13) -0.16949(12) 0.81114(14) 0.0204(6) Uani 1 1 d .
C66 C 0.47098(12) -0.15396(13) 0.87046(14) 0.0218(7) Uani 1 1 d .
C67 C 0.45083(13) -0.09902(14) 0.87557(15) 0.0274(7) Uani 1 1 d .
C68 C 0.45000(15) -0.05389(14) 0.82404(17) 0.0341(8) Uani 1 1 d .
H68 H 0.4616 -0.0721 0.7874 0.041 Uiso 1 1 calc R
C69 C 0.38755(16) -0.02850(16) 0.79350(19) 0.0442(9) Uani 1 1 d .
H69A H 0.3589 -0.0586 0.7738 0.066 Uiso 1 1 calc R
H69B H 0.3881 -0.0013 0.7589 0.066 Uiso 1 1 calc R
H69C H 0.3756 -0.0093 0.8282 0.066 Uiso 1 1 calc R
C70 C 0.49615(17) -0.00792(17) 0.8550(2) 0.0508(11) Uani 1 1 d .
H70A H 0.4856 0.0108 0.8910 0.076 Uiso 1 1 calc R
H70B H 0.4964 0.0199 0.8209 0.076 Uiso 1 1 calc R
H70C H 0.5359 -0.0250 0.8730 0.076 Uiso 1 1 calc R
C71 C 0.43208(15) -0.08614(15) 0.92973(17) 0.0345(8) Uani 1 1 d .
H71 H 0.4185 -0.0491 0.9341 0.041 Uiso 1 1 calc R
C72 C 0.43290(15) -0.12611(16) 0.97711(16) 0.0356(8) Uani 1 1 d .
H72 H 0.4190 -0.1167 1.0132 0.043 Uiso 1 1 calc R
C73 C 0.45375(14) -0.17979(15) 0.97255(16) 0.0321(8) Uani 1 1 d .
H73 H 0.4545 -0.2068 1.0059 0.039 Uiso 1 1 calc R
C74 C 0.47371(14) -0.19500(14) 0.91959(15) 0.0277(7) Uani 1 1 d .
C75 C 0.49491(16) -0.25482(15) 0.91371(17) 0.0378(9) Uani 1 1 d .
H75 H 0.5192 -0.2536 0.8828 0.045 Uiso 1 1 calc R
C76 C 0.44157(19) -0.29285(17) 0.88224(19) 0.0535(11) Uani 1 1 d .
H76A H 0.4165 -0.2947 0.9112 0.080 Uiso 1 1 calc R
H76B H 0.4557 -0.3308 0.8765 0.080 Uiso 1 1 calc R
H76C H 0.4181 -0.2776 0.8387 0.080 Uiso 1 1 calc R
C77 C 0.53427(17) -0.28001(17) 0.9792(2) 0.0513(11) Uani 1 1 d .
H77A H 0.5698 -0.2564 0.9977 0.077 Uiso 1 1 calc R
H77B H 0.5466 -0.3181 0.9713 0.077 Uiso 1 1 calc R
H77C H 0.5117 -0.2818 1.0108 0.077 Uiso 1 1 calc R
C78 C 0.54881(13) -0.16679(13) 0.81231(15) 0.0225(7) Uani 1 1 d .
H78 H 0.5790 -0.1553 0.8519 0.027 Uiso 1 1 calc R
C79 C 0.56443(13) -0.18067(13) 0.75634(15) 0.0237(7) Uani 1 1 d .
H79 H 0.6051 -0.1781 0.7579 0.028 Uiso 1 1 calc R
C80 C 0.52141(13) -0.19817(13) 0.69834(15) 0.0227(7) Uani 1 1 d .
H80 H 0.5331 -0.2082 0.6609 0.027 Uiso 1 1 calc R
C81 C 0.46106(12) -0.20128(13) 0.69398(14) 0.0203(6) Uani 1 1 d .
C82 C 0.41417(12) -0.22015(13) 0.63154(14) 0.0222(7) Uani 1 1 d .
C83 C 0.39133(13) -0.27527(14) 0.62688(15) 0.0246(7) Uani 1 1 d .
C84 C 0.41108(14) -0.31739(13) 0.68461(15) 0.0271(7) Uani 1 1 d .
H84 H 0.4401 -0.2979 0.7235 0.033 Uiso 1 1 calc R
C85 C 0.44285(15) -0.36815(15) 0.66677(17) 0.0365(8) Uani 1 1 d .
H85A H 0.4571 -0.3931 0.7055 0.055 Uiso 1 1 calc R
H85B H 0.4770 -0.3552 0.6538 0.055 Uiso 1 1 calc R
H85C H 0.4149 -0.3887 0.6296 0.055 Uiso 1 1 calc R
C86 C 0.35809(15) -0.33717(15) 0.70569(17) 0.0354(8) Uani 1 1 d .
H86A H 0.3292 -0.3568 0.6684 0.053 Uiso 1 1 calc R
H86B H 0.3388 -0.3045 0.7184 0.053 Uiso 1 1 calc R
H86C H 0.3723 -0.3629 0.7437 0.053 Uiso 1 1 calc R
C87 C 0.34952(14) -0.29259(15) 0.56702(16) 0.0310(8) Uani 1 1 d .
H87 H 0.3337 -0.3297 0.5633 0.037 Uiso 1 1 calc R
C88 C 0.33099(14) -0.25676(16) 0.51346(16) 0.0361(8) Uani 1 1 d .
H88 H 0.3033 -0.2695 0.4727 0.043 Uiso 1 1 calc R
C89 C 0.35256(14) -0.20223(16) 0.51863(16) 0.0355(8) Uani 1 1 d .
H89 H 0.3385 -0.1776 0.4816 0.043 Uiso 1 1 calc R
C90 C 0.39478(14) -0.18248(14) 0.57732(15) 0.0289(7) Uani 1 1 d .
C91 C 0.41572(16) -0.12207(15) 0.58327(16) 0.0373(8) Uani 1 1 d .
H91 H 0.4565 -0.1212 0.6172 0.045 Uiso 1 1 calc R
C92 C 0.42142(19) -0.09747(16) 0.51943(19) 0.0482(10) Uani 1 1 d .
H92A H 0.4459 -0.1225 0.5020 0.072 Uiso 1 1 calc R
H92B H 0.4405 -0.0603 0.5287 0.072 Uiso 1 1 calc R
H92C H 0.3816 -0.0937 0.4864 0.072 Uiso 1 1 calc R
C93 C 0.3758(3) -0.08455(18) 0.6088(2) 0.0725(15) Uani 1 1 d .
H93A H 0.3350 -0.0851 0.5772 0.109 Uiso 1 1 calc R
H93B H 0.3912 -0.0459 0.6136 0.109 Uiso 1 1 calc R
H93C H 0.3753 -0.0984 0.6522 0.109 Uiso 1 1 calc R
C95 C 0.06194(12) -0.17682(12) 0.74977(14) 0.0196(6) Uani 1 1 d .
C96 C 0.04939(13) -0.19170(13) 0.80789(15) 0.0218(7) Uani 1 1 d .
C97 C 0.09695(13) -0.21342(14) 0.86799(14) 0.0252(7) Uani 1 1 d .
C98 C 0.11003(14) -0.27134(14) 0.87257(16) 0.0287(7) Uani 1 1 d .
C99 C 0.07747(17) -0.31192(14) 0.81743(18) 0.0401(9) Uani 1 1 d .
H99 H 0.0540 -0.2886 0.7785 0.048 Uiso 1 1 calc R
C100 C 0.0339(4) -0.3461(3) 0.8382(3) 0.178(5) Uani 1 1 d .
H10A H 0.0087 -0.3676 0.7999 0.267 Uiso 1 1 calc R
H10B H 0.0088 -0.3212 0.8548 0.267 Uiso 1 1 calc R
H10C H 0.0555 -0.3723 0.8735 0.267 Uiso 1 1 calc R
C101 C 0.1208(3) -0.3470(3) 0.7950(4) 0.172(4) Uani 1 1 d .
H10D H 0.1544 -0.3583 0.8339 0.258 Uiso 1 1 calc R
H10E H 0.1359 -0.3248 0.7648 0.258 Uiso 1 1 calc R
H10F H 0.1004 -0.3807 0.7718 0.258 Uiso 1 1 calc R
C102 C 0.15311(15) -0.29138(17) 0.92974(18) 0.0385(9) Uani 1 1 d .
H102 H 0.1623 -0.3305 0.9338 0.046 Uiso 1 1 calc R
C103 C 0.18248(15) -0.25529(19) 0.98045(18) 0.0469(10) Uani 1 1 d .
H103 H 0.2112 -0.2698 1.0195 0.056 Uiso 1 1 calc R
C104 C 0.17072(17) -0.19821(19) 0.97524(18) 0.0500(11) Uani 1 1 d .
H104 H 0.1920 -0.1737 1.0103 0.060 Uiso 1 1 calc R
C105 C 0.12762(16) -0.17587(16) 0.91857(17) 0.0393(9) Uani 1 1 d .
C106 C 0.1165(2) -0.11269(17) 0.91306(19) 0.0539(11) Uani 1 1 d .
H106 H 0.0812 -0.1059 0.8725 0.065 Uiso 1 1 calc R
C107 C 0.1702(2) -0.0812(2) 0.9032(2) 0.0762(15) Uani 1 1 d .
H10G H 0.2058 -0.0873 0.9421 0.114 Uiso 1 1 calc R
H10H H 0.1613 -0.0407 0.8981 0.114 Uiso 1 1 calc R
H10I H 0.1777 -0.0954 0.8632 0.114 Uiso 1 1 calc R
C108 C 0.1010(2) -0.0892(2) 0.9729(2) 0.0707(14) Uani 1 1 d .
H10J H 0.0663 -0.1095 0.9776 0.106 Uiso 1 1 calc R
H10K H 0.0914 -0.0490 0.9660 0.106 Uiso 1 1 calc R
H10L H 0.1353 -0.0942 1.0135 0.106 Uiso 1 1 calc R
C109 C -0.01052(13) -0.18694(13) 0.80580(16) 0.0265(7) Uani 1 1 d .
H109 H -0.0211 -0.1959 0.8443 0.032 Uiso 1 1 calc R
C110 C -0.05456(13) -0.16928(14) 0.74834(16) 0.0275(7) Uani 1 1 d .
H110 H -0.0948 -0.1661 0.7480 0.033 Uiso 1 1 calc R
C111 C -0.04033(13) -0.15617(13) 0.69134(15) 0.0237(7) Uani 1 1 d .
H111 H -0.0711 -0.1449 0.6522 0.028 Uiso 1 1 calc R
C112 C 0.01846(12) -0.15937(12) 0.69078(14) 0.0197(6) Uani 1 1 d .
C113 C 0.03570(12) -0.14478(13) 0.63076(14) 0.0228(7) Uani 1 1 d .
C114 C 0.04305(14) -0.08800(15) 0.61703(15) 0.0308(8) Uani 1 1 d .
C115 C 0.03240(18) -0.04078(15) 0.66097(17) 0.0422(9) Uani 1 1 d .
H115 H 0.0084 -0.0569 0.6880 0.051 Uiso 1 1 calc R
C116 C -0.00261(19) 0.00858(17) 0.6214(2) 0.0551(11) Uani 1 1 d .
H11D H 0.0218 0.0279 0.5984 0.083 Uiso 1 1 calc R
H11E H -0.0128 0.0349 0.6517 0.083 Uiso 1 1 calc R
H11F H -0.0394 -0.0054 0.5885 0.083 Uiso 1 1 calc R
C117 C 0.0918(2) -0.0205(2) 0.7093(3) 0.0896(19) Uani 1 1 d .
H11A H 0.1182 -0.0085 0.6843 0.134 Uiso 1 1 calc R
H11B H 0.1108 -0.0513 0.7395 0.134 Uiso 1 1 calc R
H11C H 0.0847 0.0113 0.7353 0.134 Uiso 1 1 calc R
C118 C 0.06236(15) -0.07535(16) 0.56299(17) 0.0382(9) Uani 1 1 d .
H118 H 0.0683 -0.0371 0.5533 0.046 Uiso 1 1 calc R
C119 C 0.07303(15) -0.11736(18) 0.52348(17) 0.0415(9) Uani 1 1 d .
H119 H 0.0865 -0.1079 0.4871 0.050 Uiso 1 1 calc R
C120 C 0.06442(16) -0.17292(17) 0.53620(17) 0.0408(9) Uani 1 1 d .
H120 H 0.0711 -0.2014 0.5079 0.049 Uiso 1 1 calc R
C121 C 0.04596(15) -0.18801(14) 0.59029(16) 0.0320(8) Uani 1 1 d .
C122 C 0.0384(2) -0.24963(16) 0.60369(19) 0.0508(11) Uani 1 1 d .
H122 H 0.0296 -0.2520 0.6468 0.061 Uiso 1 1 calc R
C123 C 0.0946(2) -0.2840(2) 0.6116(3) 0.0818(17) Uani 1 1 d .
H12A H 0.1036 -0.2839 0.5695 0.123 Uiso 1 1 calc R
H12B H 0.0883 -0.3229 0.6236 0.123 Uiso 1 1 calc R
H12C H 0.1282 -0.2674 0.6468 0.123 Uiso 1 1 calc R
C124 C -0.0147(2) -0.27559(19) 0.5502(3) 0.0689(14) Uani 1 1 d .
H12D H -0.0511 -0.2543 0.5473 0.103 Uiso 1 1 calc R
H12E H -0.0197 -0.3149 0.5618 0.103 Uiso 1 1 calc R
H12F H -0.0075 -0.2743 0.5072 0.103 Uiso 1 1 calc R
C200 C 0.25012(11) 0.12293(13) 0.75074(13) 0.0194(6) Uani 1 1 d .
C201 C 0.24827(12) 0.09596(12) 0.80896(14) 0.0205(6) Uani 1 1 d .
C203 C 0.25089(14) 0.12809(12) 0.87047(14) 0.0231(7) Uani 1 1 d .

loop_
_atom_site_aniso_label
_atom_site_aniso_U_11
_atom_site_aniso_U_22
_atom_site_aniso_U_33
_atom_site_aniso_U_23
_atom_site_aniso_U_13
_atom_site_aniso_U_12
Pd1 0.02286(13) 0.01578(13) 0.02259(13) 0.00039(9) 0.01045(10) 0.00065(9)
Cl1 0.0338(4) 0.0337(5) 0.0356(5) 0.0009(4) 0.0022(4) -0.0001(4)
N1 0.0202(13) 0.0208(16) 0.0183(13) 0.0017(11) 0.0074(10) 0.0017(10)
C1 0.0228(15) 0.0246(19) 0.0171(15) 0.0021(13) 0.0100(13) 0.0009(13)
Pd2 0.01409(11) 0.02209(14) 0.01952(12) -0.00271(9) 0.00438(9) -0.00048(9)
Cl2 0.0379(5) 0.0326(5) 0.0349(5) 0.0005(4) 0.0018(4) 0.0025(4)
N2 0.0198(13) 0.0203(15) 0.0176(13) 0.0008(11) 0.0040(10) 0.0008(10)
C2 0.0212(15) 0.0239(19) 0.0198(15) -0.0014(13) 0.0071(13) 0.0001(13)
Cl3 0.0313(4) 0.0399(5) 0.0372(5) 0.0095(4) 0.0098(4) 0.0041(4)
N3 0.0180(13) 0.0232(14) 0.0170(12) 0.0008(10) 0.0040(10) -0.0010(10)
C3 0.0247(16) 0.0223(17) 0.0152(14) -0.0007(12) 0.0036(12) -0.0009(13)
Cl4 0.0326(4) 0.0443(5) 0.0251(4) 0.0036(4) 0.0067(3) -0.0005(4)
N4 0.0190(13) 0.0249(14) 0.0173(12) 0.0011(10) 0.0052(10) 0.0015(10)
C4 0.0230(16) 0.0232(17) 0.0171(15) -0.0027(12) 0.0037(12) -0.0022(13)
C5 0.043(2) 0.0266(19) 0.0337(19) 0.0153(15) 0.0221(16) 0.0144(15)
C6 0.0361(19) 0.062(3) 0.035(2) 0.0235(19) 0.0199(17) 0.0207(18)
C7 0.054(3) 0.089(4) 0.108(4) 0.063(3) 0.043(3) 0.039(3)
C8 0.048(2) 0.076(3) 0.041(2) 0.018(2) 0.0144(19) 0.004(2)
C9 0.075(3) 0.031(2) 0.047(2) 0.0133(18) 0.044(2) 0.026(2)
C10 0.092(3) 0.030(2) 0.039(2) -0.0047(17) 0.038(2) 0.002(2)
C11 0.061(2) 0.039(2) 0.0253(18) -0.0065(16) 0.0165(18) -0.0128(19)
C12 0.0385(18) 0.0281(19) 0.0216(16) -0.0015(14) 0.0098(14) -0.0061(15)
C13 0.0270(17) 0.057(2) 0.0232(17) -0.0034(16) 0.0034(14) -0.0003(16)
C14 0.041(2) 0.103(4) 0.045(2) 0.025(3) 0.018(2) 0.001(2)
C15 0.039(2) 0.069(3) 0.039(2) 0.008(2) 0.0104(18) 0.000(2)
C16 0.0282(16) 0.0273(18) 0.0237(16) 0.0045(14) 0.0063(14) -0.0023(14)
C17 0.0349(18) 0.0181(17) 0.0291(18) 0.0001(14) 0.0051(15) -0.0003(14)
C18 0.0296(17) 0.0226(17) 0.0221(16) -0.0005(13) 0.0046(13) 0.0019(13)
C19 0.0146(14) 0.0241(17) 0.0200(15) -0.0010(13) 0.0012(12) 0.0006(12)
C20 0.0235(15) 0.0182(16) 0.0212(15) -0.0005(13) 0.0087(13) 0.0019(12)
C21 0.0259(16) 0.0204(17) 0.0241(16) -0.0052(13) 0.0100(13) -0.0013(13)
C22 0.0251(16) 0.035(2) 0.0231(16) -0.0059(14) 0.0089(13) -0.0033(14)
C23 0.0309(18) 0.049(2) 0.039(2) -0.0143(18) 0.0125(16) -0.0157(17)
C24 0.0326(19) 0.054(3) 0.0303(19) -0.0055(17) 0.0023(15) 0.0088(17)
C25 0.0341(18) 0.0284(19) 0.0303(18) -0.0021(15) 0.0170(15) -0.0047(14)
C26 0.047(2) 0.0285(19) 0.0281(18) 0.0061(15) 0.0172(16) 0.0023(16)
C27 0.0352(18) 0.039(2) 0.0252(17) 0.0083(15) 0.0075(15) 0.0054(16)
C28 0.0291(17) 0.0331(19) 0.0235(16) 0.0020(14) 0.0092(14) 0.0052(14)
C29 0.0223(16) 0.063(3) 0.0270(18) 0.0109(17) 0.0055(14) 0.0049(17)
C30 0.043(2) 0.079(3) 0.070(3) -0.036(3) 0.031(2) -0.024(2)
C31 0.041(3) 0.127(5) 0.154(6) -0.090(5) 0.046(3) -0.022(3)
C33 0.0218(15) 0.0141(15) 0.0201(15) -0.0002(12) 0.0065(12) -0.0009(12)
C34 0.0226(15) 0.0240(17) 0.0197(15) 0.0010(13) 0.0085(13) 0.0035(13)
C35 0.0290(17) 0.0244(18) 0.0214(16) 0.0035(13) 0.0100(14) 0.0028(13)
C36 0.0334(17) 0.0154(16) 0.0303(18) 0.0014(13) 0.0137(15) -0.0009(13)
C37 0.0288(16) 0.0224(17) 0.0243(16) -0.0009(13) 0.0106(14) -0.0029(13)
C38 0.0208(14) 0.0220(17) 0.0188(15) 0.0004(12) 0.0097(12) -0.0018(12)
C39 0.0237(15) 0.0200(16) 0.0171(14) -0.0028(12) 0.0059(12) -0.0034(12)
C40 0.0267(16) 0.0206(17) 0.0236(16) -0.0039(13) 0.0096(13) -0.0007(13)
C41 0.0247(16) 0.0280(19) 0.0294(17) -0.0003(14) 0.0061(14) 0.0036(14)
C42 0.0356(18) 0.0273(19) 0.0231(16) 0.0058(14) 0.0050(14) 0.0046(15)
C43 0.0382(19) 0.039(2) 0.0270(17) 0.0074(15) 0.0175(15) 0.0013(16)
C44 0.0290(17) 0.0290(19) 0.0284(17) 0.0026(14) 0.0102(14) -0.0002(14)
C45 0.0329(19) 0.054(2) 0.045(2) 0.0246(19) 0.0236(17) 0.0105(17)
C46 0.0287(19) 0.108(4) 0.041(2) -0.013(2) 0.0150(18) -0.010(2)
C47 0.048(2) 0.056(3) 0.078(3) -0.012(2) 0.035(2) 0.004(2)
C48 0.0327(18) 0.042(2) 0.0306(18) 0.0076(16) 0.0169(15) 0.0112(16)
C49 0.054(2) 0.066(3) 0.051(2) -0.014(2) 0.034(2) 0.001(2)
C50 0.100(4) 0.067(3) 0.084(4) -0.025(3) 0.069(3) -0.045(3)
C51 0.0278(16) 0.0214(17) 0.0189(15) 0.0033(13) 0.0029(13) 0.0060(13)
C52 0.0336(17) 0.0228(18) 0.0212(16) 0.0037(13) 0.0028(14) 0.0012(14)
C53 0.0304(17) 0.042(2) 0.0261(17) -0.0017(15) 0.0088(14) -0.0055(15)
C54 0.059(3) 0.082(3) 0.050(3) 0.007(2) 0.024(2) 0.031(2)
C55 0.077(3) 0.092(4) 0.055(3) 0.009(3) 0.035(3) -0.027(3)
C56 0.0338(18) 0.031(2) 0.0293(18) 0.0010(15) -0.0031(15) -0.0032(15)
C57 0.050(2) 0.038(2) 0.0287(19) -0.0107(16) -0.0045(17) 0.0051(18)
C58 0.043(2) 0.052(3) 0.0275(19) -0.0135(17) 0.0007(16) 0.0180(18)
C59 0.0334(18) 0.040(2) 0.0255(17) -0.0040(15) 0.0051(15) 0.0114(16)
C60 0.0307(18) 0.063(3) 0.0262(18) -0.0129(18) 0.0052(15) 0.0114(18)
C61 0.043(2) 0.061(3) 0.057(3) -0.006(2) 0.009(2) 0.004(2)
C62 0.042(2) 0.085(3) 0.043(2) 0.007(2) 0.0176(19) 0.031(2)
C64 0.0162(14) 0.0234(17) 0.0170(15) 0.0042(12) 0.0041(12) -0.0011(12)
C65 0.0211(14) 0.0221(16) 0.0177(15) 0.0040(12) 0.0060(12) -0.0017(12)
C66 0.0165(14) 0.0308(18) 0.0170(15) -0.0015(13) 0.0038(12) -0.0010(13)
C67 0.0240(16) 0.034(2) 0.0250(16) 0.0032(14) 0.0087(13) 0.0055(14)
C68 0.042(2) 0.031(2) 0.0330(19) 0.0072(16) 0.0178(16) 0.0114(16)
C69 0.046(2) 0.037(2) 0.047(2) 0.0063(18) 0.0109(18) 0.0132(18)
C70 0.044(2) 0.047(3) 0.063(3) 0.017(2) 0.020(2) 0.0013(19)
C71 0.0370(19) 0.036(2) 0.0345(19) 0.0000(16) 0.0170(16) 0.0090(16)
C72 0.0358(19) 0.052(2) 0.0248(17) -0.0019(16) 0.0176(15) 0.0043(17)
C73 0.0349(18) 0.041(2) 0.0236(17) 0.0062(15) 0.0134(15) 0.0041(16)
C74 0.0275(16) 0.0341(19) 0.0232(16) 0.0018(14) 0.0103(14) 0.0039(14)
C75 0.051(2) 0.035(2) 0.037(2) 0.0075(16) 0.0272(18) 0.0040(17)
C76 0.074(3) 0.038(2) 0.037(2) 0.0028(18) 0.002(2) 0.008(2)
C77 0.046(2) 0.040(2) 0.063(3) 0.013(2) 0.012(2) 0.0128(19)
C78 0.0186(14) 0.0265(17) 0.0195(15) 0.0025(13) 0.0021(12) -0.0025(13)
C79 0.0173(14) 0.0324(19) 0.0219(16) 0.0040(13) 0.0071(12) 0.0018(13)
C80 0.0229(15) 0.0269(17) 0.0208(15) 0.0022(13) 0.0105(13) -0.0005(13)
C81 0.0217(15) 0.0218(17) 0.0170(15) 0.0021(12) 0.0057(12) -0.0008(12)
C82 0.0191(14) 0.0307(18) 0.0155(14) -0.0006(13) 0.0036(12) -0.0021(13)
C83 0.0206(15) 0.0354(19) 0.0206(15) -0.0005(14) 0.0106(13) -0.0029(13)
C84 0.0288(16) 0.0321(19) 0.0207(16) -0.0019(14) 0.0083(13) -0.0066(14)
C85 0.0365(19) 0.042(2) 0.0309(19) -0.0002(16) 0.0111(16) 0.0003(16)
C86 0.042(2) 0.035(2) 0.0332(19) -0.0004(16) 0.0175(17) -0.0082(16)
C87 0.0262(16) 0.041(2) 0.0264(17) -0.0041(15) 0.0093(14) -0.0095(15)
C88 0.0264(17) 0.057(2) 0.0207(17) -0.0022(16) 0.0016(14) -0.0095(16)
C89 0.0313(18) 0.049(2) 0.0207(17) 0.0084(16) 0.0006(14) -0.0003(16)
C90 0.0240(16) 0.040(2) 0.0207(16) 0.0040(14) 0.0043(13) -0.0009(14)
C91 0.0391(19) 0.037(2) 0.0271(18) 0.0092(16) -0.0011(15) -0.0018(16)
C92 0.061(3) 0.040(2) 0.051(2) 0.0028(19) 0.028(2) -0.0048(19)
C93 0.131(5) 0.043(3) 0.068(3) 0.005(2) 0.065(3) -0.002(3)
C95 0.0158(14) 0.0219(16) 0.0224(15) -0.0029(13) 0.0076(12) -0.0021(12)
C96 0.0230(15) 0.0228(17) 0.0214(15) -0.0019(13) 0.0094(13) -0.0013(13)
C97 0.0217(15) 0.038(2) 0.0177(15) 0.0036(14) 0.0088(13) 0.0020(14)
C98 0.0250(16) 0.040(2) 0.0267(17) 0.0099(15) 0.0162(14) 0.0050(15)
C99 0.055(2) 0.029(2) 0.032(2) 0.0035(16) 0.0082(18) 0.0079(17)
C100 0.228(8) 0.227(8) 0.037(3) 0.027(4) -0.014(4) -0.194(8)
C101 0.143(6) 0.169(7) 0.158(7) -0.109(6) -0.016(5) 0.101(6)
C102 0.0292(18) 0.051(2) 0.039(2) 0.0203(18) 0.0158(16) 0.0068(17)
C103 0.0272(18) 0.076(3) 0.034(2) 0.022(2) 0.0053(16) 0.0017(19)
C104 0.045(2) 0.067(3) 0.026(2) 0.0032(19) -0.0041(17) -0.012(2)
C105 0.039(2) 0.051(2) 0.0250(18) 0.0013(17) 0.0053(16) -0.0061(17)
C106 0.067(3) 0.049(3) 0.033(2) -0.0108(19) -0.003(2) -0.007(2)
C107 0.111(4) 0.058(3) 0.056(3) -0.010(2) 0.020(3) -0.034(3)
C108 0.089(4) 0.063(3) 0.054(3) -0.014(2) 0.014(3) 0.003(3)
C109 0.0231(15) 0.0340(19) 0.0262(17) -0.0017(14) 0.0132(13) -0.0014(14)
C110 0.0185(15) 0.0341(19) 0.0329(18) -0.0017(15) 0.0124(14) 0.0007(13)
C111 0.0177(14) 0.0265(18) 0.0259(16) 0.0005(14) 0.0057(13) -0.0002(13)
C112 0.0217(15) 0.0177(16) 0.0208(15) -0.0026(12) 0.0084(12) -0.0019(12)
C113 0.0159(14) 0.0298(18) 0.0210(15) 0.0039(13) 0.0036(12) 0.0023(13)
C114 0.0234(16) 0.042(2) 0.0228(16) 0.0022(15) 0.0014(13) -0.0073(15)
C115 0.064(3) 0.030(2) 0.0308(19) -0.0013(16) 0.0130(18) -0.0128(18)
C116 0.065(3) 0.048(3) 0.052(3) -0.001(2) 0.018(2) 0.001(2)
C117 0.101(4) 0.057(3) 0.069(3) -0.019(3) -0.032(3) -0.006(3)
C118 0.0344(19) 0.046(2) 0.0315(19) 0.0079(17) 0.0068(16) -0.0135(17)
C119 0.0308(18) 0.073(3) 0.0242(18) 0.0113(19) 0.0130(15) -0.0018(18)
C120 0.038(2) 0.062(3) 0.0274(19) 0.0051(18) 0.0176(16) 0.0166(19)
C121 0.0338(18) 0.038(2) 0.0270(17) 0.0035(15) 0.0139(15) 0.0107(15)
C122 0.088(3) 0.037(2) 0.037(2) 0.0011(18) 0.033(2) 0.016(2)
C123 0.094(4) 0.049(3) 0.079(4) -0.022(3) -0.006(3) 0.031(3)
C124 0.073(3) 0.054(3) 0.090(4) 0.007(3) 0.041(3) -0.009(2)
C200 0.0187(14) 0.0169(16) 0.0207(15) 0.0009(12) 0.0035(12) 0.0007(12)
C201 0.0182(14) 0.0225(17) 0.0196(15) 0.0017(13) 0.0042(12) 0.0006(12)
C203 0.0329(17) 0.0187(16) 0.0201(15) 0.0038(13) 0.0120(13) 0.0001(13)

loop_
_atom_type_symbol
_atom_type_description
_atom_type_scat_dispersion_real
_atom_type_scat_dispersion_imag
_atom_type_scat_source
C C 0.0033 0.0016 'International Tables Vol C Tables 4.2.6.8 and 6.1.1.4'
H H 0.0000 0.0000 'International Tables Vol C Tables 4.2.6.8 and 6.1.1.4'
N N 0.0061 0.0033 'International Tables Vol C Tables 4.2.6.8 and 6.1.1.4'
Cl Cl 0.1484 0.1585 'International Tables Vol C Tables 4.2.6.8 and 6.1.1.4'
Pd Pd -0.9988 1.0072 'International Tables Vol C Tables 4.2.6.8 and 6.1.1.4'

loop_
_geom_angle_atom_site_label_1
_geom_angle_atom_site_label_2
_geom_angle_atom_site_label_3
_geom_angle
C2 Pd1 C1 179.09(12)
C2 Pd1 Cl2 88.92(8)
C1 Pd1 Cl2 90.21(8)
C2 Pd1 Cl1 91.25(8)
C1 Pd1 Cl1 89.62(8)
Cl2 Pd1 Cl1 179.45(3)
C1 N1 C200 177.0(3)
N1 C1 Pd1 178.9(2)
C3 Pd2 C4 178.75(12)
C3 Pd2 Cl4 90.41(9)
C4 Pd2 Cl4 89.10(9)
C3 Pd2 Cl3 89.51(9)
C4 Pd2 Cl3 91.01(9)
Cl4 Pd2 Cl3 178.65(3)
C2 N2 C33 179.2(3)
N2 C2 Pd1 177.9(3)
C3 N3 C64 178.0(3)
N3 C3 Pd2 178.4(3)
C4 N4 C95 177.0(3)
N4 C4 Pd2 178.8(3)
C9 C5 C203 118.4(3)
C9 C5 C6 119.8(3)
C203 C5 C6 121.7(3)
C5 C6 C8 111.2(3)
C5 C6 C7 111.9(4)
C8 C6 C7 110.3(3)
C10 C9 C5 120.7(3)
C11 C10 C9 120.2(3)
C10 C11 C12 121.3(4)
C11 C12 C203 118.2(3)
C11 C12 C13 120.5(3)
C203 C12 C13 121.2(3)
C14 C13 C15 110.8(3)
C14 C13 C12 111.1(3)
C15 C13 C12 113.7(3)
C17 C16 C201 121.2(3)
C16 C17 C18 120.1(3)
C19 C18 C17 121.4(3)
C18 C19 C200 116.8(3)
C18 C19 C20 121.0(3)
C200 C19 C20 122.2(3)
C28 C20 C21 121.2(3)
C28 C20 C19 119.9(3)
C21 C20 C19 118.8(3)
C25 C21 C20 118.3(3)
C25 C21 C22 119.5(3)
C20 C21 C22 122.2(3)
C21 C22 C24 111.6(3)
C21 C22 C23 111.1(3)
C24 C22 C23 110.3(3)
C26 C25 C21 120.9(3)
C25 C26 C27 120.2(3)
C26 C27 C28 121.4(3)
C27 C28 C20 117.9(3)
C27 C28 C29 120.3(3)
C20 C28 C29 121.7(3)
C31 C29 C30 110.5(3)
C31 C29 C28 111.3(3)
C30 C29 C28 114.3(3)
C38 C33 C34 124.0(3)
C38 C33 N2 117.9(2)
C34 C33 N2 118.1(2)
C35 C34 C33 116.8(3)
C35 C34 C51 122.5(3)
C33 C34 C51 120.7(3)
C36 C35 C34 120.9(3)
C37 C36 C35 120.4(3)
C36 C37 C38 121.3(3)
C37 C38 C33 116.6(3)
C37 C38 C39 122.8(3)
C33 C38 C39 120.5(3)
C40 C39 C44 121.1(3)
C40 C39 C38 119.6(3)
C44 C39 C38 119.2(3)
C41 C40 C39 118.6(3)
C41 C40 C48 119.9(3)
C39 C40 C48 121.5(3)
C42 C41 C40 120.9(3)
C41 C42 C43 120.5(3)
C42 C43 C44 121.0(3)
C43 C44 C39 117.9(3)
C43 C44 C45 120.4(3)
C39 C44 C45 121.6(3)
C46 C45 C44 110.8(3)
C46 C45 C47 110.2(3)
C44 C45 C47 113.0(3)
C50 C48 C49 110.3(3)
C50 C48 C40 110.7(3)
C49 C48 C40 112.1(3)
C52 C51 C59 121.5(3)
C52 C51 C34 119.3(3)
C59 C51 C34 119.2(3)
C56 C52 C51 117.9(3)
C56 C52 C53 120.1(3)
C51 C52 C53 122.1(3)
C54 C53 C55 111.2(3)
C54 C53 C52 111.3(3)
C55 C53 C52 111.1(3)
C57 C56 C52 120.9(3)
C58 C57 C56 120.7(3)
C57 C58 C59 120.8(3)
C58 C59 C51 118.2(3)
C58 C59 C60 120.0(3)
C51 C59 C60 121.8(3)
C59 C60 C62 112.1(3)
C59 C60 C61 111.1(3)
C62 C60 C61 110.1(3)
C65 C64 C81 123.9(3)
C65 C64 N3 117.8(2)
C81 C64 N3 118.3(2)
C78 C65 C64 116.8(3)
C78 C65 C66 122.0(3)
C64 C65 C66 121.2(3)
C67 C66 C74 121.3(3)
C67 C66 C65 119.2(3)
C74 C66 C65 119.4(3)
C71 C67 C66 118.2(3)
C71 C67 C68 120.2(3)
C66 C67 C68 121.6(3)
C67 C68 C69 111.7(3)
C67 C68 C70 110.4(3)
C69 C68 C70 110.9(3)
C72 C71 C67 121.1(3)
C71 C72 C73 120.4(3)
C72 C73 C74 120.9(3)
C73 C74 C66 117.9(3)
C73 C74 C75 120.7(3)
C66 C74 C75 121.4(3)
C76 C75 C74 110.0(3)
C76 C75 C77 110.2(3)
C74 C75 C77 114.3(3)
C79 C78 C65 120.9(3)
C80 C79 C78 120.7(3)
C79 C80 C81 121.1(3)
C80 C81 C64 116.7(3)
C80 C81 C82 121.5(3)
C64 C81 C82 121.8(3)
C83 C82 C90 121.0(3)
C83 C82 C81 119.9(3)
C90 C82 C81 119.1(3)
C87 C83 C82 118.7(3)
C87 C83 C84 118.7(3)
C82 C83 C84 122.6(3)
C85 C84 C86 110.0(3)
C85 C84 C83 111.4(3)
C86 C84 C83 111.4(3)
C88 C87 C83 121.0(3)
C87 C88 C89 120.2(3)
C88 C89 C90 121.5(3)
C89 C90 C82 117.6(3)
C89 C90 C91 120.8(3)
C82 C90 C91 121.4(3)
C90 C91 C93 111.3(3)
C90 C91 C92 114.3(3)
C93 C91 C92 109.6(3)
C96 C95 C112 123.9(3)
C96 C95 N4 118.2(3)
C112 C95 N4 117.8(2)
C95 C96 C109 116.5(3)
C95 C96 C97 121.6(3)
C109 C96 C97 121.9(3)
C105 C97 C98 121.3(3)
C105 C97 C96 119.7(3)
C98 C97 C96 119.0(3)
C102 C98 C97 118.5(3)
C102 C98 C99 120.1(3)
C97 C98 C99 121.4(3)
C100 C99 C101 113.3(6)
C100 C99 C98 110.3(4)
C101 C99 C98 111.4(4)
C103 C102 C98 120.8(4)
C102 C103 C104 120.7(3)
C103 C104 C105 120.7(4)
C97 C105 C104 117.9(4)
C97 C105 C106 122.2(3)
C104 C105 C106 119.8(3)
C105 C106 C108 112.1(4)
C105 C106 C107 111.1(4)
C108 C106 C107 111.1(4)
C110 C109 C96 121.0(3)
C109 C110 C111 120.6(3)
C110 C111 C112 120.9(3)
C111 C112 C95 117.0(3)
C111 C112 C113 122.5(3)
C95 C112 C113 120.4(2)
C114 C113 C121 121.2(3)
C114 C113 C112 119.0(3)
C121 C113 C112 119.8(3)
C118 C114 C113 118.2(3)
C118 C114 C115 120.2(3)
C113 C114 C115 121.5(3)
C116 C115 C117 110.4(3)
C116 C115 C114 113.2(3)
C117 C115 C114 110.2(4)
C119 C118 C114 121.0(3)
C120 C119 C118 120.6(3)
C119 C120 C121 120.8(3)
C120 C121 C113 118.2(3)
C120 C121 C122 119.3(3)
C113 C121 C122 122.5(3)
C121 C122 C123 112.8(4)
C121 C122 C124 111.7(3)
C123 C122 C124 110.2(3)
C19 C200 C201 123.7(3)
C19 C200 N1 118.6(2)
C201 C200 N1 117.7(2)
C16 C201 C200 116.8(3)
C16 C201 C203 121.1(3)
C200 C201 C203 122.0(3)
C12 C203 C5 121.2(3)
C12 C203 C201 119.3(3)
C5 C203 C201 119.5(3)

loop_
_geom_bond_atom_site_label_1
_geom_bond_atom_site_label_2
_geom_bond_distance
Pd1 C2 1.977(3)
Pd1 C1 1.978(3)
Pd1 Cl2 2.2866(10)
Pd1 Cl1 2.2996(10)
N1 C1 1.150(4)
N1 C200 1.410(4)
Pd2 C3 1.974(3)
Pd2 C4 1.975(3)
Pd2 Cl4 2.2862(10)
Pd2 Cl3 2.2980(10)
N2 C2 1.151(4)
N2 C33 1.412(4)
N3 C3 1.155(4)
N3 C64 1.411(4)
N4 C4 1.151(4)
N4 C95 1.408(4)
C5 C9 1.399(5)
C5 C203 1.409(4)
C5 C6 1.515(5)
C6 C8 1.521(5)
C6 C7 1.536(5)
C9 C10 1.384(6)
C10 C11 1.379(5)
C11 C12 1.395(4)
C12 C203 1.402(4)
C12 C13 1.526(5)
C13 C14 1.520(5)
C13 C15 1.522(5)
C16 C17 1.387(4)
C16 C201 1.391(4)
C17 C18 1.391(4)
C18 C19 1.386(4)
C19 C200 1.401(4)
C19 C20 1.499(4)
C20 C28 1.407(4)
C20 C21 1.410(4)
C21 C25 1.401(4)
C21 C22 1.520(4)
C22 C24 1.523(4)
C22 C23 1.533(4)
C25 C26 1.378(5)
C26 C27 1.384(5)
C27 C28 1.397(4)
C28 C29 1.520(4)
C29 C31 1.492(6)
C29 C30 1.498(5)
C33 C38 1.398(4)
C33 C34 1.400(4)
C34 C35 1.391(4)
C34 C51 1.493(4)
C35 C36 1.390(4)
C36 C37 1.386(4)
C37 C38 1.390(4)
C38 C39 1.495(4)
C39 C40 1.403(4)
C39 C44 1.411(4)
C40 C41 1.384(4)
C40 C48 1.525(4)
C41 C42 1.378(4)
C42 C43 1.378(4)
C43 C44 1.393(4)
C44 C45 1.523(4)
C45 C46 1.520(5)
C45 C47 1.532(5)
C48 C50 1.516(5)
C48 C49 1.517(5)
C51 C52 1.404(4)
C51 C59 1.410(4)
C52 C56 1.395(4)
C52 C53 1.524(4)
C53 C54 1.521(5)
C53 C55 1.523(5)
C56 C57 1.380(5)
C57 C58 1.375(5)
C58 C59 1.390(5)
C59 C60 1.520(5)
C60 C62 1.527(5)
C60 C61 1.532(5)
C64 C65 1.399(4)
C64 C81 1.403(4)
C65 C78 1.399(4)
C65 C66 1.499(4)
C66 C67 1.403(4)
C66 C74 1.412(4)
C67 C71 1.390(4)
C67 C68 1.525(4)
C68 C69 1.530(5)
C68 C70 1.532(5)
C71 C72 1.377(5)
C72 C73 1.380(5)
C73 C74 1.396(4)
C74 C75 1.523(5)
C75 C76 1.518(5)
C75 C77 1.523(5)
C78 C79 1.390(4)
C79 C80 1.384(4)
C80 C81 1.398(4)
C81 C82 1.496(4)
C82 C83 1.406(4)
C82 C90 1.411(4)
C83 C87 1.396(4)
C83 C84 1.532(4)
C84 C85 1.528(5)
C84 C86 1.529(4)
C87 C88 1.373(5)
C88 C89 1.381(5)
C89 C90 1.402(4)
C90 C91 1.508(5)
C91 C93 1.516(5)
C91 C92 1.518(5)
C95 C96 1.401(4)
C95 C112 1.402(4)
C96 C109 1.404(4)
C96 C97 1.494(4)
C97 C105 1.403(5)
C97 C98 1.405(5)
C98 C102 1.392(4)
C98 C99 1.519(5)
C99 C100 1.481(6)
C99 C101 1.508(6)
C102 C103 1.375(5)
C103 C104 1.379(6)
C104 C105 1.405(5)
C105 C106 1.519(5)
C106 C108 1.533(6)
C106 C107 1.543(6)
C109 C110 1.388(4)
C110 C111 1.388(4)
C111 C112 1.392(4)
C112 C113 1.495(4)
C113 C114 1.400(5)
C113 C121 1.407(4)
C114 C118 1.394(5)
C114 C115 1.528(5)
C115 C116 1.521(5)
C115 C117 1.525(6)
C118 C119 1.376(5)
C119 C120 1.373(5)
C120 C121 1.397(5)
C121 C122 1.511(5)
C122 C123 1.521(6)
C122 C124 1.524(6)
C200 C201 1.403(4)
C201 C203 1.494(4)
